data_7100107
loop_
_publ_author_name
'R. Winpenny'
'Andrei S. Batsanov'
'Finn Krebs Larsen'
'Chris Muryn'
'Jacob Overgaard'
'S.J. Teat'
'Grigore A. Timco'

_publ_section_title
;
Influencing The Nuclearity and Constitution of
Heterometallic Rings Via Templates
;
_journal_name_full 'Chemical Communications'
_journal_paper_doi 10.1039/b504912a
_journal_year 2005
_chemical_formula_sum 'C104 H200 Cr9 F12 N Ni O40'
_chemical_formula_weight 2859.36
_space_group_IT_number 14
_symmetry_cell_setting monoclinic
_symmetry_space_group_name_Hall '-P 2yn'
_symmetry_space_group_name_H-M 'P 1 21/n 1'
_cell_angle_alpha 90.00
_cell_angle_beta 90.054(5)
_cell_angle_gamma 90.00
_cell_formula_units_Z 2
_cell_length_a 19.9340(12)
_cell_length_b 16.0192(11)
_cell_length_c 26.2060(17)
_cell_measurement_temperature 100(2)
_cell_volume 8368.3(9)
_diffrn_ambient_temperature 100(2)
_exptl_crystal_density_diffrn 1.134
_cod_depositor_comments
;
The following automatic conversions were performed:
'_symmetry_cell_setting' value 'Monoclinic' changed to 'monoclinic'
according to '/home/saulius/struct/CIF-dictionaries/cif_core.dic'
dictionary named 'cif_core.dic' version 2.4.1 from 2010-06-29.

Automatic conversion script
Id: cif_fix_enum 1527 2010-12-29 10:47:43Z saulius 
;
_cod_original_sg_symbol_H-M 'P 21/n'
_cod_database_code 7100107

loop_
_symmetry_equiv_pos_as_xyz
'x, y, z'
'-x+1/2, y+1/2, -z+1/2'
'-x, -y, -z'
'x-1/2, -y-1/2, z-1/2'

loop_
_atom_site_label
_atom_site_type_symbol
_atom_site_fract_x
_atom_site_fract_y
_atom_site_fract_z
_atom_site_U_iso_or_equiv
_atom_site_adp_type
_atom_site_occupancy
_atom_site_symmetry_multiplicity
_atom_site_calc_flag
_atom_site_refinement_flags
_atom_site_disorder_assembly
_atom_site_disorder_group
Ni1 Ni 0.72493(12) 0.51743(15) -0.05682(9) 0.0448(7) Uani 0.25 1 d P . .
Ni2 Ni 0.72474(12) 0.52029(15) 0.05625(9) 0.0451(7) Uani 0.25 1 d P . .
Cr5 Cr 0.72493(12) 0.51743(15) -0.05682(9) 0.0448(7) Uani 0.75 1 d P . .
Cr4 Cr 0.72474(12) 0.52029(15) 0.05625(9) 0.0451(7) Uani 0.75 1 d P . .
Cr1 Cr 0.65789(13) 0.52031(17) 0.17218(11) 0.0523(8) Uani 1 1 d . . .
Cr2 Cr 0.50184(17) 0.49901(17) 0.22007(6) 0.0429(6) Uani 1 1 d . . .
Cr3 Cr 0.34444(14) 0.49873(17) 0.17326(12) 0.0562(9) Uani 1 1 d . . .
F1 F 0.7861(3) 0.4974(5) 0.0003(5) 0.0582(19) Uani 1 1 d . . .
F2 F 0.6614(3) 0.5089(4) -0.0004(5) 0.0449(16) Uani 1 1 d . . .
F3 F 0.6544(4) 0.5492(5) 0.1029(3) 0.043(2) Uani 1 1 d . . .
F4 F 0.5671(4) 0.4776(4) 0.1689(3) 0.041(2) Uani 1 1 d . . .
F5 F 0.4367(4) 0.5281(5) 0.1690(3) 0.045(2) Uani 1 1 d . . .
F6 F 0.3476(4) 0.4592(5) 0.1040(3) 0.046(2) Uani 1 1 d . . .
O1 O 0.7181(6) 0.3995(7) -0.0719(4) 0.065(3) Uani 1 1 d . . .
O2 O 0.3209(6) 0.6138(7) 0.1518(4) 0.076(4) Uani 1 1 d . A .
O3 O 0.7311(6) 0.6392(6) -0.0446(4) 0.063(3) Uani 1 1 d . B .
O4 O 0.7326(5) 0.6415(7) 0.0412(4) 0.050(3) Uani 1 1 d . B .
O5 O 0.7989(5) 0.5321(7) 0.1068(4) 0.052(3) Uani 1 1 d . C .
O6 O 0.7497(5) 0.5675(8) 0.1790(4) 0.069(3) Uani 1 1 d . C .
O7 O 0.7159(5) 0.4038(7) 0.0734(4) 0.054(3) Uani 1 1 d . D .
O8 O 0.6914(6) 0.4109(7) 0.1568(4) 0.062(3) Uani 1 1 d . D .
O9 O 0.6684(6) 0.4930(8) 0.2456(5) 0.081(4) Uani 1 1 d . E .
O10 O 0.5646(6) 0.4703(9) 0.2736(4) 0.078(4) Uani 1 1 d . E .
O11 O 0.6257(5) 0.6324(6) 0.1883(4) 0.062(3) Uani 1 1 d . F .
O12 O 0.5291(5) 0.6144(6) 0.2263(5) 0.065(3) Uani 1 1 d . F .
O13 O 0.4776(5) 0.3809(7) 0.2131(5) 0.069(3) Uani 1 1 d . G .
O14 O 0.3647(6) 0.3884(6) 0.1965(4) 0.058(3) Uani 1 1 d . G .
O15 O 0.4385(7) 0.5165(8) 0.2757(5) 0.068(4) Uani 1 1 d . H .
O16 O 0.3408(6) 0.5372(9) 0.2432(4) 0.072(4) Uani 1 1 d . H .
O17 O 0.2536(6) 0.4689(10) 0.1800(5) 0.093(5) Uani 1 1 d . . .
O18 O 0.7953(6) 0.5313(8) -0.1039(5) 0.067(4) Uani 1 1 d . . .
C1 C 0.2986(8) 0.6419(10) 0.1124(6) 0.070(4) Uani 1 1 d DU . .
C2 C 0.2489(11) 0.7099(13) 0.1259(8) 0.084(5) Uani 0.35 1 d PDU A 1
C3 C 0.277(2) 0.7702(18) 0.1652(14) 0.087(6) Uani 0.35 1 d PDU A 1
C4 C 0.1846(13) 0.674(3) 0.1483(16) 0.098(7) Uani 0.35 1 d PDU A 1
C5 C 0.229(2) 0.761(2) 0.0795(13) 0.087(6) Uani 0.35 1 d PDU A 1
C2A C 0.2746(8) 0.7317(10) 0.1109(5) 0.082(4) Uani 0.65 1 d PDU A 2
C3A C 0.3078(12) 0.7847(11) 0.1518(8) 0.086(6) Uani 0.65 1 d PDU A 2
C4A C 0.1989(10) 0.7367(15) 0.1193(9) 0.100(5) Uani 0.65 1 d PDU A 2
C5A C 0.2887(14) 0.7730(13) 0.0598(8) 0.102(6) Uani 0.65 1 d PDU A 2
C6 C 0.7355(7) 0.6770(8) -0.0001(8) 0.062(3) Uani 1 1 d DU . .
C7 C 0.7676(13) 0.7621(11) -0.0045(10) 0.068(4) Uani 0.40 1 d PDU B 1
C8 C 0.7307(18) 0.811(2) -0.0484(12) 0.064(6) Uani 0.40 1 d PDU B 1
C9 C 0.8437(14) 0.752(2) -0.0184(14) 0.078(6) Uani 0.40 1 d PDU B 1
C10 C 0.7603(19) 0.811(2) 0.0469(12) 0.070(6) Uani 0.40 1 d PDU B 1
C7A C 0.7409(8) 0.7716(8) -0.0003(8) 0.068(4) Uani 0.60 1 d PDU B 2
C8A C 0.6994(12) 0.8006(18) -0.0484(9) 0.070(6) Uani 0.60 1 d PDU B 2
C9A C 0.8167(10) 0.7973(18) -0.0079(10) 0.083(5) Uani 0.60 1 d PDU B 2
C10A C 0.7128(12) 0.8170(15) 0.0484(9) 0.068(5) Uani 0.60 1 d PDU B 2
C11 C 0.8012(7) 0.5545(11) 0.1540(7) 0.061(3) Uani 1 1 d DU . .
C12 C 0.8710(7) 0.5786(10) 0.1722(6) 0.063(3) Uani 0.70 1 d PDU C 1
C13 C 0.9186(10) 0.6189(13) 0.1345(8) 0.067(4) Uani 0.70 1 d PDU C 1
C14 C 0.8956(12) 0.4930(12) 0.1873(10) 0.080(5) Uani 0.70 1 d PDU C 1
C15 C 0.8613(11) 0.6339(14) 0.2184(8) 0.080(4) Uani 0.70 1 d PDU C 1
C12A C 0.8667(10) 0.571(2) 0.1813(11) 0.066(4) Uani 0.30 1 d PDU C 2
C13A C 0.875(2) 0.664(2) 0.1788(18) 0.072(5) Uani 0.30 1 d PDU C 2
C14A C 0.917(2) 0.526(3) 0.1490(16) 0.066(5) Uani 0.30 1 d PDU C 2
C15A C 0.866(2) 0.539(3) 0.2353(14) 0.071(5) Uani 0.30 1 d PDU C 2
C16 C 0.7103(8) 0.3672(9) 0.1140(6) 0.071(4) Uani 1 1 d DU . .
C17 C 0.7143(8) 0.2750(10) 0.1260(6) 0.072(4) Uani 0.60 1 d PDU D 1
C18 C 0.7718(13) 0.2650(15) 0.1676(9) 0.096(6) Uani 0.60 1 d PDU D 1
C19 C 0.7317(13) 0.2283(12) 0.0748(9) 0.084(6) Uani 0.60 1 d PDU D 1
C20 C 0.6432(12) 0.2491(14) 0.1481(10) 0.091(5) Uani 0.60 1 d PDU D 1
C17A C 0.6693(11) 0.2897(11) 0.1250(8) 0.081(4) Uani 0.40 1 d PDU D 2
C18A C 0.7092(19) 0.2380(16) 0.1665(12) 0.088(6) Uani 0.40 1 d PDU D 2
C19A C 0.662(2) 0.2409(16) 0.0728(13) 0.094(6) Uani 0.40 1 d PDU D 2
C20A C 0.5991(12) 0.321(2) 0.1459(15) 0.095(6) Uani 0.40 1 d PDU D 2
C21 C 0.6254(9) 0.4699(10) 0.2790(6) 0.050(3) Uani 1 1 d U . .
C22 C 0.6544(10) 0.4451(12) 0.3285(9) 0.057(3) Uani 0.50 1 d PDU E 1
C23 C 0.7151(13) 0.3829(16) 0.3201(12) 0.069(5) Uani 0.50 1 d PDU E 1
C24 C 0.6007(14) 0.4091(17) 0.3674(12) 0.065(5) Uani 0.50 1 d PDU E 1
C25 C 0.6788(15) 0.5358(14) 0.3441(12) 0.068(5) Uani 0.50 1 d PDU E 1
C22A C 0.6542(10) 0.4542(11) 0.3316(9) 0.060(3) Uani 0.50 1 d PDU E 2
C23A C 0.7330(11) 0.4423(16) 0.3296(12) 0.061(3) Uani 0.50 1 d PDU E 2
C24A C 0.6171(13) 0.3745(14) 0.3536(12) 0.061(3) Uani 0.50 1 d PDU E 2
C25A C 0.6334(14) 0.5370(14) 0.3609(12) 0.061(3) Uani 0.50 1 d PDU E 2
C26 C 0.5774(8) 0.6610(9) 0.2100(5) 0.047(3) Uani 1 1 d U . .
C27 C 0.5620(9) 0.7533(13) 0.2253(6) 0.059(3) Uani 0.60 1 d PDU F 1
C28 C 0.5650(12) 0.7516(16) 0.2814(7) 0.065(5) Uani 0.60 1 d PDU F 1
C29 C 0.4947(11) 0.7768(15) 0.2073(8) 0.067(4) Uani 0.60 1 d PDU F 1
C30 C 0.6142(11) 0.8071(16) 0.2036(8) 0.060(5) Uani 0.60 1 d PDU F 1
C27A C 0.5661(13) 0.7592(17) 0.2049(9) 0.059(3) Uani 0.40 1 d PDU F 2
C28A C 0.5456(17) 0.789(2) 0.2557(10) 0.059(3) Uani 0.40 1 d PDU F 2
C29A C 0.5129(16) 0.773(2) 0.1667(11) 0.059(3) Uani 0.40 1 d PDU F 2
C30A C 0.6300(15) 0.796(3) 0.1887(13) 0.059(3) Uani 0.40 1 d PDU F 2
C31 C 0.4222(11) 0.3469(9) 0.2080(6) 0.070(3) Uani 1 1 d DU . .
C32 C 0.4181(10) 0.2580(10) 0.2257(6) 0.079(4) Uani 0.60 1 d PDU G 1
C33 C 0.4285(15) 0.2531(19) 0.2856(8) 0.095(6) Uani 0.60 1 d PDU G 1
C34 C 0.4750(13) 0.2077(17) 0.1972(10) 0.088(5) Uani 0.60 1 d PDU G 1
C35 C 0.3463(12) 0.2234(16) 0.2107(9) 0.079(5) Uani 0.60 1 d PDU G 1
C32A C 0.4106(15) 0.2544(10) 0.2113(9) 0.077(3) Uani 0.40 1 d PDU G 2
C33A C 0.3548(18) 0.245(2) 0.2540(12) 0.077(3) Uani 0.40 1 d PDU G 2
C34A C 0.4773(16) 0.209(2) 0.2283(13) 0.077(3) Uani 0.40 1 d PDU G 2
C35A C 0.3843(19) 0.218(2) 0.1588(11) 0.077(3) Uani 0.40 1 d PDU G 2
C36 C 0.3768(11) 0.5379(10) 0.2767(6) 0.057(3) Uani 1 1 d DU . .
C37 C 0.3488(12) 0.5602(14) 0.3279(7) 0.063(3) Uani 0.40 1 d PDU H 1
C38 C 0.2768(15) 0.521(2) 0.3335(13) 0.071(6) Uani 0.40 1 d PDU H 1
C39 C 0.3433(18) 0.6579(15) 0.3271(12) 0.067(5) Uani 0.40 1 d PDU H 1
C40 C 0.3930(17) 0.533(2) 0.3745(12) 0.070(5) Uani 0.40 1 d PDU H 1
C37A C 0.3593(9) 0.5526(10) 0.3317(5) 0.066(3) Uani 0.60 1 d PDU H 2
C38A C 0.3567(12) 0.4686(12) 0.3627(9) 0.066(3) Uani 0.60 1 d PDU H 2
C39A C 0.2873(11) 0.5929(14) 0.3316(9) 0.066(3) Uani 0.60 1 d PDU H 2
C40A C 0.4095(11) 0.6137(14) 0.3589(9) 0.066(3) Uani 0.60 1 d PDU H 2
C41 C 0.7973(7) 0.5417(10) -0.1494(6) 0.068(4) Uani 1 1 d DU . .
C42 C 0.8601(7) 0.5651(7) -0.1777(5) 0.083(4) Uani 1 1 d DU . .
C43 C 0.9080(8) 0.6130(12) -0.1414(8) 0.111(6) Uani 1 1 d DU . .
C44 C 0.8405(10) 0.6215(13) -0.2237(7) 0.131(6) Uani 1 1 d DU . .
C45 C 0.8942(10) 0.4843(13) -0.1973(9) 0.124(6) Uani 1 1 d DU . .
C50 C 0.5179(12) 0.5520(15) 0.0029(8) 0.137(8) Uiso 1 1 d D . .
C51 C 0.4884(13) 0.5569(14) 0.0697(8) 0.114(7) Uiso 1 1 d D . .
C52 C 0.4777(18) 0.6695(14) 0.0836(12) 0.180(13) Uiso 1 1 d D . .
C53 C 0.490(3) 0.763(2) 0.0434(15) 0.186(19) Uiso 0.70 1 d PD . .
C54 C 0.503(3) 0.709(3) -0.0184(18) 0.33(3) Uiso 1 1 d D . .
C55 C 0.4641(14) 0.6116(16) -0.0415(10) 0.137(9) Uiso 1 1 d D . .
O51 O 0.444(2) 0.529(2) 0.504(2) 0.36(2) Uiso 1 1 d . . .
C54A C 0.5599(13) 0.6758(16) -0.0010(16) 0.013(6) Uiso 0.30 1 d P . .
O52 O 0.500(5) -0.002(3) 0.104(2) 0.45(3) Uiso 1 1 d . . .
C60 C 0.419(4) 0.019(3) 0.080(2) 0.30(3) Uiso 1 1 d . . .

loop_
_atom_site_aniso_label
_atom_site_aniso_U_11
_atom_site_aniso_U_22
_atom_site_aniso_U_33
_atom_site_aniso_U_23
_atom_site_aniso_U_13
_atom_site_aniso_U_12
Ni1 0.0249(13) 0.0726(17) 0.0370(15) -0.0007(11) 0.0025(14) 0.0035(11)
Ni2 0.0264(13) 0.0723(16) 0.0368(15) -0.0013(11) 0.0037(14) 0.0048(11)
Cr5 0.0249(13) 0.0726(17) 0.0370(15) -0.0007(11) 0.0025(14) 0.0035(11)
Cr4 0.0264(13) 0.0723(16) 0.0368(15) -0.0013(11) 0.0037(14) 0.0048(11)
Cr1 0.0314(15) 0.0860(18) 0.0395(16) -0.0004(13) 0.0072(14) 0.0119(13)
Cr2 0.0395(11) 0.0566(13) 0.0326(10) 0.0006(12) 0.0038(17) -0.0025(9)
Cr3 0.0345(16) 0.093(2) 0.0408(17) 0.0046(12) 0.0035(14) 0.0173(12)
F1 0.014(3) 0.118(6) 0.042(4) 0.000(5) -0.004(6) 0.017(3)
F2 0.022(3) 0.068(4) 0.046(4) -0.003(4) 0.017(6) 0.002(3)
F3 0.018(4) 0.074(6) 0.038(5) 0.005(4) 0.004(4) 0.006(4)
F4 0.033(5) 0.037(4) 0.052(6) 0.004(4) -0.003(4) 0.003(3)
F5 0.045(5) 0.071(5) 0.019(4) 0.007(4) -0.005(4) 0.026(4)
F6 0.054(5) 0.045(5) 0.039(5) 0.006(4) -0.004(4) 0.009(4)
O1 0.081(9) 0.059(7) 0.055(7) -0.005(5) -0.005(6) 0.040(7)
O2 0.096(10) 0.070(8) 0.061(8) -0.003(6) 0.024(7) 0.055(7)
O3 0.070(8) 0.055(7) 0.063(7) -0.003(6) 0.014(6) -0.003(6)
O4 0.036(6) 0.083(7) 0.032(6) -0.002(5) 0.013(5) -0.016(5)
O5 0.018(5) 0.104(9) 0.033(7) -0.006(6) 0.002(5) 0.014(6)
O6 0.040(7) 0.118(10) 0.050(7) -0.024(6) 0.025(5) -0.013(6)
O7 0.035(6) 0.089(8) 0.039(6) -0.013(5) 0.011(5) 0.005(6)
O8 0.060(7) 0.085(8) 0.041(6) 0.013(5) 0.004(5) 0.027(6)
O9 0.043(8) 0.153(13) 0.048(8) 0.025(7) -0.018(6) -0.006(7)
O10 0.050(8) 0.155(12) 0.030(7) 0.037(7) -0.031(6) -0.018(7)
O11 0.056(7) 0.060(7) 0.069(7) -0.007(5) 0.038(6) -0.004(5)
O12 0.035(6) 0.045(6) 0.115(9) -0.018(6) 0.003(6) 0.013(5)
O13 0.033(6) 0.056(7) 0.119(10) 0.026(6) 0.001(6) 0.009(5)
O14 0.058(7) 0.064(7) 0.053(6) 0.030(5) -0.012(5) -0.006(6)
O15 0.060(9) 0.115(10) 0.029(7) 0.005(6) -0.004(6) 0.003(7)
O16 0.027(6) 0.150(11) 0.039(7) 0.002(7) 0.012(6) 0.036(7)
O17 0.040(8) 0.187(15) 0.051(8) 0.029(8) 0.017(6) 0.005(8)
O18 0.045(8) 0.115(10) 0.040(7) 0.001(6) 0.004(6) 0.033(7)
C1 0.078(9) 0.088(8) 0.042(8) -0.006(6) 0.010(7) 0.046(7)
C2 0.094(10) 0.097(10) 0.059(9) -0.007(7) 0.016(7) 0.056(8)
C3 0.109(15) 0.097(12) 0.056(11) -0.011(9) 0.015(11) 0.064(11)
C4 0.095(12) 0.121(15) 0.080(15) -0.007(11) 0.029(11) 0.057(10)
C5 0.100(13) 0.099(12) 0.062(10) -0.008(9) 0.010(9) 0.065(10)
C2A 0.099(10) 0.092(9) 0.054(8) -0.008(6) 0.020(7) 0.054(8)
C3A 0.113(13) 0.085(11) 0.060(10) -0.005(9) 0.018(10) 0.046(11)
C4A 0.097(10) 0.113(12) 0.090(11) -0.008(10) 0.006(8) 0.069(9)
C5A 0.144(15) 0.097(12) 0.064(9) 0.007(8) 0.011(10) 0.052(13)
C6 0.065(8) 0.080(6) 0.040(6) -0.004(7) 0.006(8) -0.032(5)
C7 0.070(9) 0.084(7) 0.051(6) -0.005(7) 0.007(9) -0.039(7)
C8 0.077(14) 0.066(10) 0.048(8) -0.012(8) 0.007(11) -0.038(11)
C9 0.068(10) 0.087(15) 0.080(14) -0.011(13) 0.009(10) -0.039(9)
C10 0.082(14) 0.079(10) 0.047(7) -0.001(8) 0.008(11) -0.044(11)
C7A 0.074(9) 0.080(6) 0.051(6) -0.002(7) 0.005(8) -0.040(7)
C8A 0.087(13) 0.064(11) 0.058(7) -0.013(9) -0.006(11) -0.028(12)
C9A 0.071(10) 0.094(11) 0.084(11) -0.009(11) 0.003(9) -0.041(8)
C10A 0.084(13) 0.066(9) 0.054(7) -0.008(8) 0.006(10) -0.060(11)
C11 0.025(5) 0.088(8) 0.071(8) -0.007(7) -0.021(6) -0.006(5)
C12 0.029(6) 0.086(8) 0.074(8) 0.000(6) -0.023(6) -0.016(6)
C13 0.031(8) 0.086(11) 0.085(10) 0.002(8) -0.016(7) -0.012(8)
C14 0.045(9) 0.098(9) 0.098(11) 0.020(7) -0.044(8) -0.014(7)
C15 0.040(9) 0.117(10) 0.082(9) -0.017(8) -0.016(7) -0.035(8)
C12A 0.030(6) 0.091(8) 0.078(8) -0.002(7) -0.025(6) -0.016(7)
C13A 0.038(10) 0.092(8) 0.085(12) 0.000(8) -0.029(10) -0.016(8)
C14A 0.019(7) 0.096(11) 0.082(11) 0.001(10) -0.033(9) -0.012(9)
C15A 0.032(12) 0.100(12) 0.080(9) 0.003(9) -0.031(7) -0.024(12)
C16 0.081(9) 0.049(7) 0.084(9) 0.008(6) -0.008(8) 0.018(7)
C17 0.084(9) 0.047(7) 0.085(9) 0.008(6) -0.013(8) 0.020(8)
C18 0.109(12) 0.070(12) 0.108(12) 0.001(10) -0.036(11) 0.037(11)
C19 0.104(14) 0.054(10) 0.093(11) 0.003(9) -0.009(10) 0.029(12)
C20 0.101(10) 0.068(10) 0.104(12) 0.007(9) 0.002(9) -0.001(9)
C17A 0.094(10) 0.056(8) 0.094(9) 0.012(7) -0.010(9) 0.010(7)
C18A 0.109(12) 0.060(10) 0.096(11) 0.018(8) -0.006(11) 0.015(10)
C19A 0.110(16) 0.066(12) 0.107(12) -0.001(10) -0.023(12) 0.010(12)
C20A 0.087(11) 0.086(14) 0.113(15) 0.011(12) -0.005(11) 0.006(9)
C21 0.043(7) 0.057(7) 0.050(6) 0.005(5) 0.006(5) 0.006(6)
C22 0.057(7) 0.062(7) 0.053(7) 0.006(6) 0.002(6) 0.013(6)
C23 0.061(10) 0.079(10) 0.068(11) 0.012(9) 0.001(8) 0.024(8)
C24 0.074(10) 0.072(11) 0.048(9) 0.008(9) 0.009(8) 0.012(9)
C25 0.065(11) 0.074(8) 0.064(10) -0.001(8) -0.014(9) 0.004(8)
C22A 0.060(6) 0.067(6) 0.054(6) 0.007(5) -0.004(5) 0.012(5)
C23A 0.060(6) 0.068(6) 0.055(6) 0.007(5) -0.005(5) 0.013(6)
C24A 0.060(6) 0.067(6) 0.054(6) 0.008(5) -0.004(5) 0.013(6)
C25A 0.060(6) 0.068(6) 0.054(6) 0.006(5) -0.004(5) 0.012(6)
C26 0.057(7) 0.047(5) 0.039(6) 0.001(5) 0.009(6) -0.010(5)
C27 0.074(7) 0.046(6) 0.058(8) -0.002(6) 0.009(7) -0.013(6)
C28 0.085(12) 0.055(11) 0.057(8) -0.013(7) 0.019(8) -0.030(10)
C29 0.076(8) 0.046(8) 0.080(10) 0.004(9) 0.017(8) 0.001(7)
C30 0.078(9) 0.044(8) 0.059(10) 0.000(9) 0.017(9) -0.007(8)
C27A 0.074(7) 0.043(5) 0.060(7) 0.001(5) 0.012(6) -0.007(5)
C28A 0.074(7) 0.043(6) 0.061(7) 0.000(5) 0.013(6) -0.007(5)
C29A 0.074(7) 0.042(6) 0.061(7) 0.001(6) 0.012(6) -0.007(5)
C30A 0.074(7) 0.042(6) 0.061(8) 0.001(6) 0.013(6) -0.007(5)
C31 0.102(9) 0.048(6) 0.060(8) -0.013(6) 0.015(7) -0.014(6)
C32 0.110(9) 0.051(6) 0.076(8) -0.006(6) 0.004(7) -0.020(6)
C33 0.130(14) 0.073(12) 0.081(8) 0.006(8) -0.014(9) -0.019(12)
C34 0.110(10) 0.053(9) 0.100(11) -0.001(10) -0.005(10) -0.002(8)
C35 0.109(9) 0.053(9) 0.074(10) -0.003(9) 0.002(9) -0.020(7)
C32A 0.111(8) 0.048(6) 0.072(7) -0.008(6) 0.007(7) -0.018(6)
C33A 0.111(9) 0.048(6) 0.072(7) -0.008(6) 0.007(7) -0.019(6)
C34A 0.111(9) 0.048(6) 0.071(8) -0.008(6) 0.007(7) -0.018(6)
C35A 0.111(9) 0.049(6) 0.072(7) -0.009(6) 0.006(7) -0.019(6)
C36 0.075(8) 0.047(6) 0.048(6) -0.020(5) 0.019(6) 0.005(6)
C37 0.082(8) 0.058(7) 0.048(6) -0.022(6) 0.021(6) 0.006(7)
C38 0.089(10) 0.074(12) 0.050(12) -0.022(12) 0.028(8) -0.005(10)
C39 0.088(14) 0.057(7) 0.055(12) -0.025(8) 0.020(12) 0.010(9)
C40 0.092(11) 0.070(10) 0.048(7) -0.021(9) 0.021(8) 0.018(10)
C37A 0.086(7) 0.063(6) 0.048(6) -0.023(5) 0.023(5) 0.007(5)
C38A 0.086(7) 0.064(6) 0.048(6) -0.022(5) 0.024(6) 0.007(5)
C39A 0.086(7) 0.064(6) 0.048(6) -0.023(5) 0.023(5) 0.007(5)
C40A 0.086(7) 0.063(6) 0.048(6) -0.023(5) 0.023(6) 0.007(6)
C41 0.031(7) 0.075(9) 0.098(11) 0.029(8) -0.001(7) 0.014(6)
C42 0.037(7) 0.101(9) 0.111(10) 0.015(7) 0.007(6) 0.001(6)
C43 0.050(10) 0.156(15) 0.128(13) -0.020(10) 0.022(8) -0.028(10)
C44 0.071(12) 0.179(15) 0.143(13) 0.078(11) 0.014(9) -0.020(11)
C45 0.076(12) 0.129(12) 0.167(17) -0.024(10) 0.045(11) 0.005(9)

loop_
_geom_bond_atom_site_label_1
_geom_bond_atom_site_label_2
_geom_bond_distance
_geom_bond_site_symmetry_2
_geom_bond_publ_flag
Ni1 O18 1.882(12) . ?
Ni1 O1 1.935(11) . ?
Ni1 F6 1.938(8) 3_665 ?
Ni1 F2 1.953(9) . ?
Ni1 F1 1.956(11) . ?
Ni1 O3 1.981(10) . ?
Ni1 Ni2 2.964(2) . ?
Ni2 F3 1.917(7) . ?
Ni2 O7 1.927(11) . ?
Ni2 F1 1.946(10) . ?
Ni2 F2 1.956(11) . ?
Ni2 O4 1.987(11) . ?
Ni2 O5 1.992(11) . ?
Cr1 F3 1.876(8) . ?
Cr1 O8 1.919(11) . ?
Cr1 F4 1.936(8) . ?
Cr1 O11 1.953(10) . ?
Cr1 O9 1.984(13) . ?
Cr1 O6 1.987(11) . ?
Cr2 F4 1.900(8) . ?
Cr2 F5 1.921(8) . ?
Cr2 O10 1.933(10) . ?
Cr2 O12 1.934(10) . ?
Cr2 O15 1.951(13) . ?
Cr2 O13 1.961(11) . ?
Cr3 O17 1.881(12) . ?
Cr3 F5 1.902(9) . ?
Cr3 O14 1.912(10) . ?
Cr3 F6 1.925(8) . ?
Cr3 O16 1.934(12) . ?
Cr3 O2 1.984(11) . ?
F6 Cr5 1.938(8) 3_665 ?
F6 Ni1 1.938(8) 3_665 ?
O1 C1 1.295(17) 3_665 ?
O2 C1 1.209(17) . ?
O3 C6 1.32(2) . ?
O4 C6 1.225(19) . ?
O5 C11 1.288(18) . ?
O6 C11 1.239(19) . ?
O7 C16 1.220(17) . ?
O8 C16 1.376(18) . ?
O9 C21 1.279(18) . ?
O10 C21 1.221(19) . ?
O11 C26 1.208(17) . ?
O12 C26 1.291(17) . ?
O13 C31 1.24(2) . ?
O14 C31 1.36(2) . ?
O15 C36 1.28(2) . ?
O16 C36 1.13(2) . ?
O17 C41 1.304(19) 3_665 ?
O18 C41 1.205(17) . ?
C1 O1 1.295(17) 3_665 ?
C1 C2 1.514(13) . ?
C1 C2A 1.518(12) . ?
C2 C5 1.521(15) . ?
C2 C3 1.521(15) . ?
C2 C4 1.524(15) . ?
C2A C5A 1.519(15) . ?
C2A C3A 1.519(15) . ?
C2A C4A 1.526(15) . ?
C6 C7 1.510(13) . ?
C6 C7A 1.519(13) . ?
C7 C10 1.567(13) . ?
C7 C9 1.570(13) . ?
C7 C8 1.572(13) . ?
C7A C10A 1.572(13) . ?
C7A C8A 1.577(13) . ?
C7A C9A 1.579(13) . ?
C11 C12A 1.512(13) . ?
C11 C12 1.521(12) . ?
C12 C14 1.509(14) . ?
C12 C15 1.512(14) . ?
C12 C13 1.515(14) . ?
C12A C14A 1.502(14) . ?
C12A C15A 1.503(14) . ?
C12A C13A 1.503(14) . ?
C16 C17 1.512(13) . ?
C16 C17A 1.513(13) . ?
C17 C19 1.577(16) . ?
C17 C20 1.587(16) . ?
C17 C18 1.588(16) . ?
C17A C19A 1.582(16) . ?
C17A C18A 1.582(16) . ?
C17A C20A 1.587(16) . ?
C21 C22 1.47(3) . ?
C21 C22A 1.51(3) . ?
C22 C23 1.584(14) . ?
C22 C25 1.586(14) . ?
C22 C24 1.587(14) . ?
C22A C23A 1.583(14) . ?
C22A C24A 1.585(14) . ?
C22A C25A 1.588(14) . ?
C26 C27 1.56(2) . ?
C26 C27A 1.59(3) . ?
C27 C30 1.467(14) . ?
C27 C29 1.472(14) . ?
C27 C28 1.472(14) . ?
C27A C30A 1.470(14) . ?
C27A C28A 1.472(14) . ?
C27A C29A 1.473(14) . ?
C31 C32 1.500(15) . ?
C31 C32A 1.501(15) . ?
C32 C34 1.579(16) . ?
C32 C33 1.584(16) . ?
C32 C35 1.586(16) . ?
C32A C34A 1.582(16) . ?
C32A C35A 1.583(16) . ?
C32A C33A 1.587(16) . ?
C36 C37 1.498(15) . ?
C36 C37A 1.501(15) . ?
C37 C39 1.568(15) . ?
C37 C40 1.569(15) . ?
C37 C38 1.570(15) . ?
C37A C40A 1.571(14) . ?
C37A C38A 1.572(15) . ?
C37A C39A 1.573(14) . ?
C41 O17 1.304(19) 3_665 ?
C41 C42 1.504(14) . ?
C42 C45 1.550(15) . ?
C42 C43 1.550(15) . ?
C42 C44 1.556(15) . ?
C50 C50 1.82(5) 3_665 ?
C50 C55 1.848(16) . ?
C50 C51 1.849(16) . ?
C51 C52 1.852(16) . ?
C52 C53 1.849(17) . ?
C53 C54 1.853(17) . ?
C54 C54A 1.33(6) . ?
C54 C55 1.852(17) . ?
O52 C60 1.76(9) . ?
